data_7006480
loop_
_publ_author_name
'Mochida, Tomoyuki'
'Okazawa, Kazuya'
'Horikoshi, Ryo'

_publ_section_title
;
 Metal complexes from 1,1'-di(pyrazinyl)ferrocene: coordination
 polymers and bridged diferrocenes.
;
_journal_issue 5
_journal_name_full 'Dalton transactions (Cambridge, England : 2003)'
_journal_page_first 693
_journal_page_last 704
_journal_paper_doi 10.1039/b511286a
_journal_year 2006
_chemical_formula_sum 'C43 H36 Ag2 Fe2 N10 O6'
_chemical_formula_weight 1116.26
_chemical_name_systematic
;
?
;
_space_group_IT_number 9
_symmetry_cell_setting monoclinic
_symmetry_space_group_name_Hall 'C -2yc'
_symmetry_space_group_name_H-M 'C 1 c 1'
_atom_sites_solution_hydrogens geom
_atom_sites_solution_primary direct
_atom_sites_solution_secondary difmap
_audit_creation_method SHELXL-97
_cell_angle_alpha 90.00
_cell_angle_beta 97.6120(10)
_cell_angle_gamma 90.00
_cell_formula_units_Z 4
_cell_length_a 20.5823(11)
_cell_length_b 13.2444(7)
_cell_length_c 14.9704(8)
_cell_measurement_temperature 223(2)
_cell_volume 4045.0(4)
_computing_cell_refinement 'Bruker SMART'
_computing_data_collection 'Bruker SMART'
_computing_data_reduction 'Bruker SAINT'
_computing_molecular_graphics 'Bruker SHELXTL'
_computing_publication_material 'Bruker SHELXTL'
_computing_structure_refinement 'SHELXL-97 (Sheldrick, 1997)'
_computing_structure_solution 'SHELXS-97 (Sheldrick, 1990)'
_diffrn_ambient_temperature 223(2)
_diffrn_detector_area_resol_mean 8.366
_diffrn_measured_fraction_theta_full 0.994
_diffrn_measured_fraction_theta_max 0.994
_diffrn_measurement_device_type 'CCD area detector'
_diffrn_measurement_method 'phi and omega scans'
_diffrn_radiation_monochromator graphite
_diffrn_radiation_source 'fine-focus sealed tube'
_diffrn_radiation_type MoK\a
_diffrn_radiation_wavelength 0.71073
_diffrn_reflns_av_R_equivalents 0.0225
_diffrn_reflns_av_sigmaI/netI 0.0438
_diffrn_reflns_limit_h_max 27
_diffrn_reflns_limit_h_min -27
_diffrn_reflns_limit_k_max 15
_diffrn_reflns_limit_k_min -17
_diffrn_reflns_limit_l_max 19
_diffrn_reflns_limit_l_min -16
_diffrn_reflns_number 14930
_diffrn_reflns_theta_full 28.34
_diffrn_reflns_theta_max 28.34
_diffrn_reflns_theta_min 1.83
_exptl_absorpt_coefficient_mu 1.721
_exptl_absorpt_correction_T_max 0.8467
_exptl_absorpt_correction_T_min 0.6262
_exptl_absorpt_correction_type empirical
_exptl_absorpt_process_details 'SADABS;Sheldrick 1996'
_exptl_crystal_colour red
_exptl_crystal_density_diffrn 1.833
_exptl_crystal_density_meas 0
_exptl_crystal_density_method 'not measured'
_exptl_crystal_description plate
_exptl_crystal_F_000 2232
_exptl_crystal_size_max 0.20
_exptl_crystal_size_mid 0.16
_exptl_crystal_size_min 0.02
_refine_diff_density_max 0.867
_refine_diff_density_min -0.567
_refine_diff_density_rms 0.088
_refine_ls_abs_structure_details 'Flack H D (1983), Acta Cryst. A39, 876-881'
_refine_ls_abs_structure_Flack 0.519(19)
_refine_ls_extinction_method none
_refine_ls_goodness_of_fit_ref 1.039
_refine_ls_hydrogen_treatment mixed
_refine_ls_matrix_type full
_refine_ls_number_parameters 527
_refine_ls_number_reflns 8601
_refine_ls_number_restraints 3
_refine_ls_restrained_S_all 1.041
_refine_ls_R_factor_all 0.0420
_refine_ls_R_factor_gt 0.0382
_refine_ls_shift/su_max 0.001
_refine_ls_shift/su_mean 0.000
_refine_ls_structure_factor_coef Fsqd
_refine_ls_weighting_details 'calc w=1/[\s^2^(Fo^2^)+(0.0486P)^2^+2.7756P] where P=(Fo^2^+2Fc^2^)/3'
_refine_ls_weighting_scheme calc
_refine_ls_wR_factor_gt 0.0914
_refine_ls_wR_factor_ref 0.0940
_reflns_number_gt 7951
_reflns_number_total 8601
_reflns_threshold_expression >2sigma(I)
_cod_data_source_file b511286a.txt
_cod_data_source_block 6c
_cod_depositor_comments
;
The following automatic conversions were performed:
'_symmetry_cell_setting' value 'Monoclinic' changed to 'monoclinic'
according to '/home/saulius/struct/CIF-dictionaries/cif_core.dic'
dictionary named 'cif_core.dic' version 2.4.1 from 2010-06-29.

Automatic conversion script
Id: cif_fix_enum 1527 2010-12-29 10:47:43Z saulius 
;
_cod_original_sg_symbol_H-M Cc
_cod_database_code 7006480

loop_
_symmetry_equiv_pos_as_xyz
'x, y, z'
'x, -y, z+1/2'
'x+1/2, y+1/2, z'
'x+1/2, -y+1/2, z+1/2'

loop_
_atom_site_label
_atom_site_type_symbol
_atom_site_fract_x
_atom_site_fract_y
_atom_site_fract_z
_atom_site_U_iso_or_equiv
_atom_site_adp_type
_atom_site_occupancy
_atom_site_symmetry_multiplicity
_atom_site_calc_flag
_atom_site_refinement_flags
_atom_site_disorder_assembly
_atom_site_disorder_group
Ag1 Ag -0.028041(17) 0.19501(3) 0.60409(2) 0.04074(10) Uani 1 1 d . . .
Ag2 Ag 0.056725(19) 0.21123(3) 0.43827(3) 0.04911(12) Uani 1 1 d . . .
C1 C -0.1522(2) -0.1587(3) 0.4838(3) 0.0334(9) Uani 1 1 d . . .
C2 C -0.1069(3) -0.2215(4) 0.5376(3) 0.0381(10) Uani 1 1 d . . .
H2 H -0.0725 -0.1998 0.5799 0.046 Uiso 1 1 calc R . .
C3 C -0.1231(3) -0.3222(4) 0.5158(4) 0.0497(14) Uani 1 1 d . . .
H3 H -0.1016 -0.3786 0.5420 0.060 Uiso 1 1 calc R . .
C4 C -0.1776(3) -0.3240(4) 0.4475(5) 0.0517(15) Uani 1 1 d . . .
H4 H -0.1976 -0.3814 0.4208 0.062 Uiso 1 1 calc R . .
C5 C -0.1964(2) -0.2223(4) 0.4269(4) 0.0430(12) Uani 1 1 d . . .
H5A H -0.2309 -0.2011 0.3845 0.052 Uiso 1 1 calc R . .
C6 C -0.05159(19) -0.1604(3) 0.3236(3) 0.0294(9) Uani 1 1 d . . .
C7 C -0.0079(2) -0.2191(4) 0.3837(3) 0.0351(10) Uani 1 1 d . . .
H7 H 0.0251 -0.1941 0.4263 0.042 Uiso 1 1 calc R . .
C8 C -0.0233(3) -0.3236(4) 0.3676(4) 0.0428(11) Uani 1 1 d . . .
H8 H -0.0021 -0.3785 0.3972 0.051 Uiso 1 1 calc R . .
C9 C -0.0775(3) -0.3276(4) 0.2973(4) 0.0428(12) Uani 1 1 d . . .
H9 H -0.0974 -0.3863 0.2731 0.051 Uiso 1 1 calc R . .
C10 C -0.0961(2) -0.2287(4) 0.2703(3) 0.0362(10) Uani 1 1 d . . .
H10 H -0.1304 -0.2106 0.2265 0.043 Uiso 1 1 calc R . .
C11 C -0.1543(2) -0.0483(3) 0.4815(3) 0.0291(8) Uani 1 1 d . . .
C12 C -0.2038(2) 0.0968(4) 0.4263(4) 0.0384(10) Uani 1 1 d . . .
H12 H -0.2376 0.1300 0.3906 0.046 Uiso 1 1 calc R . .
C13 C -0.1551(2) 0.1536(4) 0.4754(4) 0.0394(11) Uani 1 1 d . . .
H13 H -0.1563 0.2237 0.4710 0.047 Uiso 1 1 calc R . .
C14 C -0.1067(2) 0.0095(3) 0.5319(3) 0.0303(9) Uani 1 1 d . . .
H14 H -0.0735 -0.0230 0.5694 0.036 Uiso 1 1 calc R . .
C15 C -0.05476(19) -0.0507(3) 0.3154(3) 0.0281(8) Uani 1 1 d . . .
C16 C -0.1063(2) 0.0894(4) 0.2513(3) 0.0386(10) Uani 1 1 d . . .
H16 H -0.1397 0.1189 0.2119 0.046 Uiso 1 1 calc R . .
C17 C -0.0603(2) 0.1507(4) 0.2999(3) 0.0381(10) Uani 1 1 d . . .
H17 H -0.0636 0.2204 0.2926 0.046 Uiso 1 1 calc R . .
C18 C -0.0086(2) 0.0117(3) 0.3647(3) 0.0303(9) Uani 1 1 d . . .
H18 H 0.0250 -0.0173 0.4040 0.036 Uiso 1 1 calc R . .
C19 C 0.1964(2) 0.5431(3) 0.5865(3) 0.0302(9) Uani 1 1 d . . .
C20 C 0.1532(2) 0.6135(4) 0.5370(3) 0.0369(10) Uani 1 1 d . . .
H20 H 0.1181 0.5976 0.4936 0.044 Uiso 1 1 calc R . .
C21 C 0.1735(3) 0.7129(3) 0.5659(4) 0.0407(11) Uani 1 1 d . . .
H21 H 0.1539 0.7730 0.5449 0.049 Uiso 1 1 calc R . .
C22 C 0.2289(3) 0.7032(3) 0.6320(4) 0.0424(12) Uani 1 1 d . . .
H22 H 0.2519 0.7564 0.6617 0.051 Uiso 1 1 calc R . .
C23 C 0.2436(2) 0.5992(3) 0.6458(3) 0.0340(9) Uani 1 1 d . . .
H23 H 0.2776 0.5724 0.6860 0.041 Uiso 1 1 calc R . .
C24 C 0.0994(2) 0.5416(3) 0.7509(3) 0.0310(9) Uani 1 1 d . . .
C25 C 0.0555(2) 0.6095(4) 0.6976(4) 0.0369(10) Uani 1 1 d . . .
H25 H 0.0197 0.5915 0.6559 0.044 Uiso 1 1 calc R . .
C26 C 0.0769(2) 0.7091(3) 0.7205(4) 0.0374(10) Uani 1 1 d . . .
H26 H 0.0578 0.7683 0.6962 0.045 Uiso 1 1 calc R . .
C27 C 0.1330(3) 0.7029(4) 0.7873(4) 0.0390(11) Uani 1 1 d . . .
H27 H 0.1565 0.7572 0.8145 0.047 Uiso 1 1 calc R . .
C28 C 0.1466(2) 0.5996(3) 0.8051(3) 0.0344(9) Uani 1 1 d . . .
H28 H 0.1809 0.5742 0.8457 0.041 Uiso 1 1 calc R . .
C29 C 0.19349(19) 0.4329(3) 0.5803(3) 0.0281(8) Uani 1 1 d . . .
C30 C 0.2353(2) 0.2792(4) 0.6218(4) 0.0385(10) Uani 1 1 d . . .
H30 H 0.2677 0.2398 0.6541 0.046 Uiso 1 1 calc R . .
C31 C 0.1854(2) 0.2314(3) 0.5693(3) 0.0364(10) Uani 1 1 d . . .
H31 H 0.1838 0.1612 0.5685 0.044 Uiso 1 1 calc R . .
C32 C 0.1431(2) 0.3847(4) 0.5242(3) 0.0337(9) Uani 1 1 d . . .
H32 H 0.1117 0.4236 0.4895 0.040 Uiso 1 1 calc R . .
C33 C 0.0968(2) 0.4306(3) 0.7479(3) 0.0269(8) Uani 1 1 d . . .
C34 C 0.1401(2) 0.2804(4) 0.7969(4) 0.0384(10) Uani 1 1 d . . .
H34 H 0.1705 0.2432 0.8351 0.046 Uiso 1 1 calc R . .
C35 C 0.0958(2) 0.2287(4) 0.7383(3) 0.0369(10) Uani 1 1 d . . .
H35 H 0.0981 0.1587 0.7351 0.044 Uiso 1 1 calc R . .
C36 C 0.0494(2) 0.3793(3) 0.6910(3) 0.0303(9) Uani 1 1 d . . .
H36 H 0.0170 0.4160 0.6559 0.036 Uiso 1 1 calc R . .
C37 C 0.7687(4) 0.4777(5) 0.2444(5) 0.137(3) Uani 1 1 d GD . .
C38 C 0.7071(4) 0.5210(4) 0.2432(5) 0.137(3) Uani 1 1 d G . .
H38 H 0.6876 0.5547 0.1921 0.165 Uiso 1 1 calc R . .
C39 C 0.6744(3) 0.5138(4) 0.3186(6) 0.137(3) Uani 1 1 d G . .
H39 H 0.6332 0.5427 0.3178 0.165 Uiso 1 1 calc R . .
C40 C 0.7034(4) 0.4634(5) 0.3950(5) 0.137(3) Uani 1 1 d G . .
H40 H 0.6816 0.4585 0.4454 0.165 Uiso 1 1 calc R . .
C41 C 0.7651(4) 0.4201(4) 0.3962(5) 0.137(3) Uani 1 1 d G . .
H41 H 0.7845 0.3863 0.4473 0.165 Uiso 1 1 calc R . .
C42 C 0.7977(3) 0.4273(4) 0.3208(6) 0.137(3) Uani 1 1 d G . .
H42 H 0.8389 0.3983 0.3216 0.165 Uiso 1 1 calc R . .
C43 C 0.8072(11) 0.4784(13) 0.1790(12) 0.270(13) Uani 1 1 d D . .
Fe1 Fe -0.10177(3) -0.24695(4) 0.40490(4) 0.03115(14) Uani 1 1 d . . .
Fe2 Fe 0.15025(3) 0.62994(4) 0.67239(4) 0.02714(12) Uani 1 1 d . . .
N1 N -0.20412(18) -0.0041(3) 0.4283(3) 0.0370(9) Uani 1 1 d . . .
N2 N -0.10691(18) 0.1100(3) 0.5283(3) 0.0323(8) Uani 1 1 d . . .
N3 N -0.10426(18) -0.0110(3) 0.2590(3) 0.0344(8) Uani 1 1 d . . .
N4 N -0.01142(19) 0.1126(3) 0.3570(3) 0.0367(8) Uani 1 1 d . . .
N5 N 0.24014(18) 0.3791(3) 0.6295(3) 0.0357(8) Uani 1 1 d . . .
N6 N 0.13908(19) 0.2840(3) 0.5193(3) 0.0350(8) Uani 1 1 d . . .
N7 N 0.14263(18) 0.3801(3) 0.8031(3) 0.0354(8) Uani 1 1 d . . .
N8 N 0.04901(18) 0.2789(3) 0.6850(3) 0.0325(8) Uani 1 1 d . . .
N9 N -0.0412(3) 0.4038(4) 0.4810(4) 0.0575(14) Uani 1 1 d . . .
N10 N 0.06128(19) -0.0153(3) 0.5950(3) 0.0378(9) Uani 1 1 d . . .
O1 O -0.0380(4) 0.3385(7) 0.4318(6) 0.159(4) Uani 1 1 d . . .
O2 O -0.0837(3) 0.3897(6) 0.5353(5) 0.111(2) Uani 1 1 d . . .
O3 O -0.0086(3) 0.4787(4) 0.4963(4) 0.0826(16) Uani 1 1 d . . .
O4 O 0.0339(2) -0.0023(5) 0.6631(3) 0.0773(15) Uani 1 1 d . . .
O5 O 0.0818(3) 0.0605(4) 0.5615(4) 0.0912(19) Uani 1 1 d . . .
O6 O 0.0640(4) -0.0980(4) 0.5642(4) 0.103(2) Uani 1 1 d . . .

loop_
_atom_site_aniso_label
_atom_site_aniso_U_11
_atom_site_aniso_U_22
_atom_site_aniso_U_33
_atom_site_aniso_U_23
_atom_site_aniso_U_13
_atom_site_aniso_U_12
Ag1 0.04178(19) 0.03617(17) 0.0421(2) -0.00483(15) -0.00229(15) -0.01117(15)
Ag2 0.0436(2) 0.0482(2) 0.0539(3) -0.01694(18) 0.00044(18) -0.01485(17)
C1 0.032(2) 0.030(2) 0.040(3) -0.0049(17) 0.0139(18) -0.0040(17)
C2 0.044(3) 0.035(2) 0.038(3) 0.0043(19) 0.016(2) 0.0012(19)
C3 0.061(4) 0.038(3) 0.057(3) 0.012(2) 0.030(3) 0.000(2)
C4 0.052(3) 0.031(2) 0.080(4) -0.008(2) 0.039(3) -0.010(2)
C5 0.029(2) 0.040(3) 0.064(3) -0.017(2) 0.019(2) -0.0068(18)
C6 0.0234(19) 0.036(2) 0.031(2) -0.0019(16) 0.0085(16) -0.0050(16)
C7 0.029(2) 0.038(2) 0.040(3) 0.0018(19) 0.0110(19) 0.0046(17)
C8 0.041(3) 0.035(2) 0.057(3) 0.004(2) 0.026(2) 0.006(2)
C9 0.045(3) 0.030(2) 0.058(3) -0.012(2) 0.026(2) -0.011(2)
C10 0.035(2) 0.037(2) 0.037(2) -0.0081(19) 0.0069(19) -0.0070(18)
C11 0.0284(19) 0.032(2) 0.029(2) -0.0039(15) 0.0111(16) -0.0022(16)
C12 0.029(2) 0.036(2) 0.048(3) 0.002(2) -0.0022(19) 0.0058(17)
C13 0.036(2) 0.030(2) 0.053(3) -0.001(2) 0.009(2) 0.0018(18)
C14 0.0290(19) 0.032(2) 0.030(2) 0.0005(16) 0.0024(17) -0.0015(16)
C15 0.0251(19) 0.031(2) 0.030(2) -0.0008(16) 0.0066(16) -0.0016(15)
C16 0.040(2) 0.033(2) 0.040(3) 0.0049(18) -0.001(2) -0.0011(18)
C17 0.041(2) 0.033(2) 0.041(3) 0.0031(19) 0.006(2) -0.0005(19)
C18 0.030(2) 0.029(2) 0.031(2) 0.0041(16) 0.0018(17) -0.0013(16)
C19 0.031(2) 0.028(2) 0.032(2) -0.0021(16) 0.0049(17) -0.0008(16)
C20 0.043(2) 0.038(2) 0.029(2) 0.0027(18) 0.0046(19) 0.005(2)
C21 0.044(3) 0.030(2) 0.050(3) 0.011(2) 0.014(2) 0.0049(19)
C22 0.040(3) 0.026(2) 0.063(4) -0.002(2) 0.017(2) -0.0044(18)
C23 0.026(2) 0.031(2) 0.045(3) -0.0017(18) 0.0016(18) -0.0007(16)
C24 0.029(2) 0.032(2) 0.032(2) -0.0016(16) 0.0043(17) 0.0016(16)
C25 0.027(2) 0.039(3) 0.045(3) 0.000(2) 0.0073(19) 0.0023(18)
C26 0.035(2) 0.029(2) 0.049(3) 0.0009(19) 0.012(2) 0.0052(18)
C27 0.044(3) 0.036(3) 0.038(3) -0.0102(19) 0.007(2) 0.0011(19)
C28 0.039(2) 0.034(2) 0.030(2) -0.0046(17) 0.0011(18) -0.0005(18)
C29 0.027(2) 0.0265(19) 0.032(2) -0.0017(16) 0.0083(16) 0.0014(15)
C30 0.034(2) 0.031(2) 0.052(3) 0.0015(19) 0.008(2) 0.0022(17)
C31 0.037(2) 0.029(2) 0.045(3) -0.0028(19) 0.010(2) -0.0057(18)
C32 0.031(2) 0.037(2) 0.033(2) -0.0002(17) 0.0043(18) 0.0012(17)
C33 0.0296(19) 0.029(2) 0.0238(19) 0.0026(15) 0.0078(15) -0.0031(15)
C34 0.034(2) 0.036(2) 0.044(3) 0.0058(19) -0.002(2) 0.0012(18)
C35 0.039(2) 0.030(2) 0.041(3) 0.0017(18) 0.005(2) -0.0019(17)
C36 0.032(2) 0.031(2) 0.029(2) 0.0005(16) 0.0065(16) 0.0012(16)
C37 0.136(4) 0.058(2) 0.196(6) -0.028(3) -0.059(4) -0.022(2)
C38 0.136(4) 0.058(2) 0.196(6) -0.028(3) -0.059(4) -0.022(2)
C39 0.136(4) 0.058(2) 0.196(6) -0.028(3) -0.059(4) -0.022(2)
C40 0.136(4) 0.058(2) 0.196(6) -0.028(3) -0.059(4) -0.022(2)
C41 0.136(4) 0.058(2) 0.196(6) -0.028(3) -0.059(4) -0.022(2)
C42 0.136(4) 0.058(2) 0.196(6) -0.028(3) -0.059(4) -0.022(2)
C43 0.40(2) 0.226(15) 0.243(17) -0.192(14) 0.250(18) -0.249(17)
Fe1 0.0297(3) 0.0249(3) 0.0408(4) -0.0017(2) 0.0119(2) -0.0018(2)
Fe2 0.0271(3) 0.0230(3) 0.0311(3) 0.0000(2) 0.0027(2) 0.0020(2)
N1 0.0272(17) 0.035(2) 0.048(2) -0.0092(17) 0.0016(16) -0.0027(15)
N2 0.0326(18) 0.0292(18) 0.035(2) -0.0032(14) 0.0051(15) -0.0025(14)
N3 0.0307(17) 0.037(2) 0.034(2) 0.0026(15) -0.0030(15) -0.0050(15)
N4 0.0372(19) 0.037(2) 0.036(2) -0.0026(15) 0.0038(16) -0.0090(16)
N5 0.0324(19) 0.0307(19) 0.043(2) -0.0034(15) 0.0022(16) -0.0013(15)
N6 0.0352(19) 0.036(2) 0.035(2) -0.0090(15) 0.0083(16) -0.0088(15)
N7 0.0344(19) 0.0337(19) 0.036(2) 0.0048(15) -0.0031(16) -0.0041(15)
N8 0.0330(19) 0.035(2) 0.0297(19) 0.0024(15) 0.0065(15) -0.0041(15)
N9 0.058(3) 0.038(2) 0.069(3) -0.001(2) -0.022(3) 0.011(2)
N10 0.0369(19) 0.032(2) 0.041(2) 0.0037(16) -0.0079(17) 0.0010(15)
O1 0.156(7) 0.142(6) 0.152(7) -0.099(6) -0.072(6) 0.088(6)
O2 0.077(4) 0.148(6) 0.104(5) 0.028(4) -0.005(4) -0.019(4)
O3 0.086(3) 0.049(3) 0.104(4) 0.022(3) -0.021(3) -0.012(2)
O4 0.057(3) 0.128(4) 0.048(3) 0.003(3) 0.011(2) -0.002(3)
O5 0.115(4) 0.080(4) 0.074(3) 0.023(3) -0.009(3) -0.054(3)
O6 0.178(6) 0.045(3) 0.077(4) -0.013(2) -0.022(4) 0.046(3)

loop_
_atom_type_symbol
_atom_type_description
_atom_type_scat_dispersion_real
_atom_type_scat_dispersion_imag
_atom_type_scat_source
C C 0.0033 0.0016 'International Tables Vol C Tables 4.2.6.8 and 6.1.1.4'
H H 0.0000 0.0000 'International Tables Vol C Tables 4.2.6.8 and 6.1.1.4'
N N 0.0061 0.0033 'International Tables Vol C Tables 4.2.6.8 and 6.1.1.4'
O O 0.0106 0.0060 'International Tables Vol C Tables 4.2.6.8 and 6.1.1.4'
Fe Fe 0.3463 0.8444 'International Tables Vol C Tables 4.2.6.8 and 6.1.1.4'
Ag Ag -0.8971 1.1015 'International Tables Vol C Tables 4.2.6.8 and 6.1.1.4'

loop_
_geom_angle_atom_site_label_1
_geom_angle_atom_site_label_2
_geom_angle_atom_site_label_3
_geom_angle
_geom_angle_site_symmetry_1
_geom_angle_site_symmetry_3
_geom_angle_publ_flag
N2 Ag1 N8 177.58(15) . . ?
N2 Ag1 Ag2 94.34(10) . . ?
N8 Ag1 Ag2 88.05(10) . . ?
N4 Ag2 N6 168.09(15) . . ?
N4 Ag2 O1 86.72(19) . . ?
N6 Ag2 O1 105.18(19) . . ?
N4 Ag2 Ag1 90.94(11) . . ?
N6 Ag2 Ag1 93.53(11) . . ?
O1 Ag2 Ag1 65.7(3) . . ?
C2 C1 C5 108.2(4) . . ?
C2 C1 C11 127.9(4) . . ?
C5 C1 C11 123.9(5) . . ?
C2 C1 Fe1 69.3(3) . . ?
C5 C1 Fe1 69.6(3) . . ?
C11 C1 Fe1 125.1(3) . . ?
C3 C2 C1 107.8(5) . . ?
C3 C2 Fe1 69.9(3) . . ?
C1 C2 Fe1 69.9(3) . . ?
C2 C3 C4 109.1(5) . . ?
C2 C3 Fe1 69.8(3) . . ?
C4 C3 Fe1 69.8(3) . . ?
C3 C4 C5 107.9(5) . . ?
C3 C4 Fe1 69.6(3) . . ?
C5 C4 Fe1 69.9(3) . . ?
C4 C5 C1 107.0(5) . . ?
C4 C5 Fe1 69.3(3) . . ?
C1 C5 Fe1 69.2(3) . . ?
C7 C6 C10 108.0(4) . . ?
C7 C6 C15 128.1(4) . . ?
C10 C6 C15 123.9(4) . . ?
C7 C6 Fe1 69.1(3) . . ?
C10 C6 Fe1 69.3(3) . . ?
C15 C6 Fe1 125.9(3) . . ?
C6 C7 C8 108.4(4) . . ?
C6 C7 Fe1 70.3(2) . . ?
C8 C7 Fe1 70.0(3) . . ?
C9 C8 C7 107.0(4) . . ?
C9 C8 Fe1 69.7(3) . . ?
C7 C8 Fe1 68.9(3) . . ?
C10 C9 C8 109.4(4) . . ?
C10 C9 Fe1 69.9(3) . . ?
C8 C9 Fe1 69.5(3) . . ?
C9 C10 C6 107.1(4) . . ?
C9 C10 Fe1 69.9(3) . . ?
C6 C10 Fe1 69.3(3) . . ?
N1 C11 C14 120.7(4) . . ?
N1 C11 C1 117.9(4) . . ?
C14 C11 C1 121.4(4) . . ?
N1 C12 C13 122.5(4) . . ?
N2 C13 C12 121.0(4) . . ?
N2 C14 C11 122.1(4) . . ?
N3 C15 C18 120.5(4) . . ?
N3 C15 C6 117.7(4) . . ?
C18 C15 C6 121.8(4) . . ?
N3 C16 C17 121.9(4) . . ?
N4 C17 C16 121.6(4) . . ?
N4 C18 C15 121.7(4) . . ?
C20 C19 C23 107.9(4) . . ?
C20 C19 C29 126.9(4) . . ?
C23 C19 C29 125.1(4) . . ?
C20 C19 Fe2 69.5(3) . . ?
C23 C19 Fe2 69.7(3) . . ?
C29 C19 Fe2 125.5(3) . . ?
C19 C20 C21 107.9(4) . . ?
C19 C20 Fe2 69.7(3) . . ?
C21 C20 Fe2 69.4(3) . . ?
C22 C21 C20 107.7(4) . . ?
C22 C21 Fe2 69.8(3) . . ?
C20 C21 Fe2 69.7(3) . . ?
C21 C22 C23 109.1(4) . . ?
C21 C22 Fe2 69.8(3) . . ?
C23 C22 Fe2 70.1(3) . . ?
C22 C23 C19 107.3(4) . . ?
C22 C23 Fe2 69.4(3) . . ?
C19 C23 Fe2 69.4(2) . . ?
C28 C24 C25 108.3(4) . . ?
C28 C24 C33 125.5(4) . . ?
C25 C24 C33 126.2(4) . . ?
C28 C24 Fe2 69.7(3) . . ?
C25 C24 Fe2 69.8(3) . . ?
C33 C24 Fe2 125.1(3) . . ?
C26 C25 C24 107.1(4) . . ?
C26 C25 Fe2 69.4(3) . . ?
C24 C25 Fe2 69.0(2) . . ?
C25 C26 C27 108.2(4) . . ?
C25 C26 Fe2 70.0(3) . . ?
C27 C26 Fe2 69.6(3) . . ?
C28 C27 C26 108.1(4) . . ?
C28 C27 Fe2 69.5(3) . . ?
C26 C27 Fe2 69.6(3) . . ?
C24 C28 C27 108.3(4) . . ?
C24 C28 Fe2 69.9(3) . . ?
C27 C28 Fe2 70.0(3) . . ?
N5 C29 C32 120.6(4) . . ?
N5 C29 C19 118.5(4) . . ?
C32 C29 C19 121.0(4) . . ?
N5 C30 C31 123.6(4) . . ?
N6 C31 C30 120.8(4) . . ?
N6 C32 C29 121.6(4) . . ?
N7 C33 C36 120.9(4) . . ?
N7 C33 C24 117.2(4) . . ?
C36 C33 C24 121.8(4) . . ?
N7 C34 C35 124.3(4) . . ?
N8 C35 C34 120.0(4) . . ?
N8 C36 C33 121.8(4) . . ?
C2 Fe1 C7 107.2(2) . . ?
C2 Fe1 C3 40.4(2) . . ?
C7 Fe1 C3 122.0(2) . . ?
C2 Fe1 C4 68.6(2) . . ?
C7 Fe1 C4 157.4(2) . . ?
C3 Fe1 C4 40.6(3) . . ?
C2 Fe1 C1 40.8(2) . . ?
C7 Fe1 C1 123.60(19) . . ?
C3 Fe1 C1 68.1(2) . . ?
C4 Fe1 C1 68.7(2) . . ?
C2 Fe1 C5 69.1(2) . . ?
C7 Fe1 C5 160.35(18) . . ?
C3 Fe1 C5 68.5(2) . . ?
C4 Fe1 C5 40.9(2) . . ?
C1 Fe1 C5 41.13(19) . . ?
C2 Fe1 C8 119.6(2) . . ?
C7 Fe1 C8 41.13(19) . . ?
C3 Fe1 C8 104.1(2) . . ?
C4 Fe1 C8 120.1(2) . . ?
C1 Fe1 C8 157.3(2) . . ?
C5 Fe1 C8 157.8(2) . . ?
C2 Fe1 C10 163.66(18) . . ?
C7 Fe1 C10 69.21(19) . . ?
C3 Fe1 C10 155.2(2) . . ?
C4 Fe1 C10 120.9(2) . . ?
C1 Fe1 C10 127.0(2) . . ?
C5 Fe1 C10 108.6(2) . . ?
C8 Fe1 C10 68.9(2) . . ?
C2 Fe1 C6 125.72(18) . . ?
C7 Fe1 C6 40.63(18) . . ?
C3 Fe1 C6 160.0(2) . . ?
C4 Fe1 C6 159.1(2) . . ?
C1 Fe1 C6 111.02(18) . . ?
C5 Fe1 C6 124.9(2) . . ?
C8 Fe1 C6 68.72(19) . . ?
C10 Fe1 C6 41.41(17) . . ?
C2 Fe1 C9 154.8(2) . . ?
C7 Fe1 C9 68.6(2) . . ?
C3 Fe1 C9 119.2(2) . . ?
C4 Fe1 C9 105.2(2) . . ?
C1 Fe1 C9 161.7(2) . . ?
C5 Fe1 C9 123.1(2) . . ?
C8 Fe1 C9 40.8(2) . . ?
C10 Fe1 C9 40.2(2) . . ?
C6 Fe1 C9 68.24(18) . . ?
C28 Fe2 C24 40.40(17) . . ?
C28 Fe2 C21 155.3(2) . . ?
C24 Fe2 C21 161.3(2) . . ?
C28 Fe2 C22 121.0(2) . . ?
C24 Fe2 C22 158.1(2) . . ?
C21 Fe2 C22 40.4(2) . . ?
C28 Fe2 C27 40.55(19) . . ?
C24 Fe2 C27 68.11(19) . . ?
C21 Fe2 C27 119.2(2) . . ?
C22 Fe2 C27 104.9(2) . . ?
C28 Fe2 C26 68.5(2) . . ?
C24 Fe2 C26 68.45(18) . . ?
C21 Fe2 C26 105.0(2) . . ?
C22 Fe2 C26 120.69(18) . . ?
C27 Fe2 C26 40.8(2) . . ?
C28 Fe2 C20 162.49(18) . . ?
C24 Fe2 C20 126.37(19) . . ?
C21 Fe2 C20 40.9(2) . . ?
C22 Fe2 C20 68.2(2) . . ?
C27 Fe2 C20 156.1(2) . . ?
C26 Fe2 C20 121.6(2) . . ?
C28 Fe2 C19 125.48(18) . . ?
C24 Fe2 C19 110.79(17) . . ?
C21 Fe2 C19 68.67(19) . . ?
C22 Fe2 C19 68.28(19) . . ?
C27 Fe2 C19 159.94(19) . . ?
C26 Fe2 C19 159.00(19) . . ?
C20 Fe2 C19 40.74(17) . . ?
C28 Fe2 C25 68.7(2) . . ?
C24 Fe2 C25 41.13(18) . . ?
C21 Fe2 C25 122.7(2) . . ?
C22 Fe2 C25 157.7(2) . . ?
C27 Fe2 C25 68.4(2) . . ?
C26 Fe2 C25 40.5(2) . . ?
C20 Fe2 C25 108.7(2) . . ?
C19 Fe2 C25 124.88(19) . . ?
C28 Fe2 C23 107.79(19) . . ?
C24 Fe2 C23 124.18(18) . . ?
C21 Fe2 C23 68.5(2) . . ?
C22 Fe2 C23 40.52(18) . . ?
C27 Fe2 C23 121.9(2) . . ?
C26 Fe2 C23 157.29(19) . . ?
C20 Fe2 C23 68.7(2) . . ?
C19 Fe2 C23 40.89(17) . . ?
C25 Fe2 C23 160.97(18) . . ?
C12 N1 C11 116.3(4) . . ?
C13 N2 C14 117.4(4) . . ?
C13 N2 Ag1 122.6(3) . . ?
C14 N2 Ag1 120.0(3) . . ?
C16 N3 C15 117.3(4) . . ?
C17 N4 C18 117.0(4) . . ?
C17 N4 Ag2 120.7(3) . . ?
C18 N4 Ag2 122.3(3) . . ?
C30 N5 C29 116.3(4) . . ?
C31 N6 C32 117.2(4) . . ?
C31 N6 Ag2 122.0(3) . . ?
C32 N6 Ag2 120.7(3) . . ?
C34 N7 C33 115.7(4) . . ?
C36 N8 C35 117.2(4) . . ?
C36 N8 Ag1 123.1(3) . . ?
C35 N8 Ag1 119.5(3) . . ?
O1 N9 O3 131.9(9) . . ?
O1 N9 O2 113.6(9) . . ?
O3 N9 O2 114.1(6) . . ?
O6 N10 O5 124.0(6) . . ?
O6 N10 O4 119.6(6) . . ?
O5 N10 O4 116.3(5) . . ?
N9 O1 Ag2 125.4(5) . . ?
C41 C42 C37 120.0 . . ?
C42 C41 C40 120.0 . . ?
C39 C40 C41 120.0 . . ?
C38 C39 C40 120.0 . . ?
C39 C38 C37 120.0 . . ?
C43 C37 C38 128.0(14) . . ?
C43 C37 C42 112.0(14) . . ?
C38 C37 C42 120.0 . . ?

loop_
_geom_bond_atom_site_label_1
_geom_bond_atom_site_label_2
_geom_bond_distance
_geom_bond_site_symmetry_2
_geom_bond_publ_flag
Ag1 N2 2.168(4) . ?
Ag1 N8 2.170(4) . ?
Ag1 Ag2 3.2249(6) . ?
Ag2 N4 2.168(4) . ?
Ag2 N6 2.174(4) . ?
Ag2 O1 2.569(6) . ?
C1 C2 1.418(7) . ?
C1 C5 1.435(7) . ?
C1 C11 1.463(6) . ?
C1 Fe1 2.039(5) . ?
C2 C3 1.403(7) . ?
C2 Fe1 2.032(5) . ?
C3 C4 1.413(9) . ?
C3 Fe1 2.034(6) . ?
C4 C5 1.425(8) . ?
C4 Fe1 2.036(5) . ?
C5 Fe1 2.044(5) . ?
C6 C7 1.417(6) . ?
C6 C10 1.448(6) . ?
C6 C15 1.459(6) . ?
C6 Fe1 2.048(4) . ?
C7 C8 1.433(7) . ?
C7 Fe1 2.033(5) . ?
C8 C9 1.429(8) . ?
C8 Fe1 2.047(5) . ?
C9 C10 1.408(7) . ?
C9 Fe1 2.049(5) . ?
C10 Fe1 2.048(5) . ?
C11 N1 1.346(6) . ?
C11 C14 1.386(6) . ?
C12 N1 1.336(6) . ?
C12 C13 1.385(7) . ?
C13 N2 1.317(6) . ?
C14 N2 1.333(6) . ?
C15 N3 1.342(5) . ?
C15 C18 1.395(6) . ?
C16 N3 1.335(6) . ?
C16 C17 1.380(7) . ?
C17 N4 1.330(6) . ?
C18 N4 1.342(6) . ?
C19 C20 1.427(6) . ?
C19 C23 1.434(6) . ?
C19 C29 1.462(6) . ?
C19 Fe2 2.051(4) . ?
C20 C21 1.431(7) . ?
C20 Fe2 2.048(5) . ?
C21 C22 1.412(8) . ?
C21 Fe2 2.045(5) . ?
C22 C23 1.420(6) . ?
C22 Fe2 2.045(5) . ?
C23 Fe2 2.054(4) . ?
C24 C28 1.409(6) . ?
C24 C25 1.439(6) . ?
C24 C33 1.472(6) . ?
C24 Fe2 2.042(5) . ?
C25 C26 1.420(7) . ?
C25 Fe2 2.053(5) . ?
C26 C27 1.425(8) . ?
C26 Fe2 2.046(5) . ?
C27 C28 1.415(7) . ?
C27 Fe2 2.045(5) . ?
C28 Fe2 2.039(5) . ?
C29 N5 1.337(6) . ?
C29 C32 1.399(6) . ?
C30 N5 1.330(6) . ?
C30 C31 1.364(7) . ?
C31 N6 1.329(6) . ?
C32 N6 1.338(6) . ?
C33 N7 1.346(5) . ?
C33 C36 1.385(6) . ?
C34 N7 1.325(6) . ?
C34 C35 1.363(7) . ?
C35 N8 1.342(6) . ?
C36 N8 1.334(6) . ?
N9 O1 1.144(7) . ?
N9 O3 1.202(6) . ?
N9 O2 1.284(9) . ?
N10 O6 1.193(6) . ?
N10 O5 1.223(6) . ?
N10 O4 1.240(7) . ?
C42 C41 1.3900 . ?
C42 C37 1.3900 . ?
C41 C40 1.3900 . ?
C40 C39 1.3900 . ?
C39 C38 1.3900 . ?
C38 C37 1.3900 . ?
C37 C43 1.339(11) . ?
